data_7234044
loop_
_publ_author_name
'Krzysztof Durka'
'Ireneusz Glowacki'
'Sergiusz Lulinski'
'Beata Luszczynska'
'Jaromir Smetek'
'Pawel Szczepanik'
'Janusz Serwatowski'
'Urszula E. Wawrzyniak'
'Grzegorz Wesela-Bauman'
'Ewelina Witkowska'
'Gabriela Wiosna-Salyga'
'Krzysztof Wozniak'

_publ_section_title
;
 Efficient 8-oxyquinolinato emitters based on a
 9,10-dihydro-9,10-diboraanthracene scaffold for applications in
 optoelectronic devices
;
_journal_name_full 'Journal of Materials Chemistry C'
_journal_page_first 1354
_journal_page_last 1364
_journal_paper_doi 10.1039/C4TC02350A
_journal_volume 3
_journal_year 2015
_chemical_formula_moiety 'C21 H14 B N O2, 2(C H Cl3)'
_chemical_formula_sum 'C23 H16 B Cl6 N O2'
_chemical_formula_weight 561.94
_chemical_name_systematic
;
 10-(8-oxyquinolinato)-phenoxaborin
;
_space_group_crystal_system monoclinic
_space_group_IT_number 14
_space_group_name_Hall '-P 2ybc'
_space_group_name_H-M_alt 'P 1 21/c 1'
_atom_sites_solution_hydrogens geom
_audit_creation_method SHELXL-97
_cell_angle_alpha 90
_cell_angle_beta 93.7940(10)
_cell_angle_gamma 90
_cell_formula_units_Z 8
_cell_length_a 19.3536(2)
_cell_length_b 12.1881(2)
_cell_length_c 20.5126(3)
_cell_measurement_reflns_used 45424
_cell_measurement_temperature 100(1)
_cell_measurement_theta_max 34.5240
_cell_measurement_theta_min 1.6674
_cell_volume 4827.98(12)
_computing_cell_refinement
;
CrysAlis RED, Oxford Diffraction Ltd.,
Version 1.171.28cycle4 beta (release 11-11-2005 CrysAlis171 .NET)
(compiled Nov 11 2005,15:50:43)
;
_computing_data_collection
;
CrysAlis CCD, Oxford Diffraction Ltd.,
Version 1.171.28cycle4 beta (release 11-11-2005 CrysAlis171 .NET)
(compiled Nov 11 2005,15:50:43)
;
_computing_data_reduction
;
CrysAlis RED, Oxford Diffraction Ltd.,
Version 1.171.28cycle4 beta (release 11-11-2005 CrysAlis171 .NET)
(compiled Nov 11 2005,15:50:43)
;
_computing_structure_refinement 'SHELXL-97 (Sheldrick, 1997)'
_computing_structure_solution 'SHELXS-97 (Sheldrick, 1990)'
_diffrn_ambient_temperature 100(1)
_diffrn_detector_area_resol_mean 8.4441
_diffrn_measured_fraction_theta_full 0.999
_diffrn_measured_fraction_theta_max 0.960
_diffrn_measurement_device_type 'Xcalibur, Opal'
_diffrn_radiation_monochromator graphite
_diffrn_radiation_source 'Enhance (Mo) X-ray Source'
_diffrn_radiation_type 'Mo K\a'
_diffrn_radiation_wavelength 0.7107
_diffrn_reflns_av_R_equivalents 0.0430
_diffrn_reflns_av_unetI/netI 0.0332
_diffrn_reflns_Laue_measured_fraction_full 0.999
_diffrn_reflns_Laue_measured_fraction_max 0.960
_diffrn_reflns_limit_h_max 30
_diffrn_reflns_limit_h_min -30
_diffrn_reflns_limit_k_max 19
_diffrn_reflns_limit_k_min -19
_diffrn_reflns_limit_l_max 32
_diffrn_reflns_limit_l_min -32
_diffrn_reflns_number 135187
_diffrn_reflns_point_group_measured_fraction_full 0.999
_diffrn_reflns_point_group_measured_fraction_max 0.960
_diffrn_reflns_theta_full 25.242
_diffrn_reflns_theta_max 34.603
_diffrn_reflns_theta_min 1.945
_exptl_absorpt_coefficient_mu 0.735
_exptl_absorpt_correction_T_max 1.00000
_exptl_absorpt_correction_T_min 0.98532
_exptl_absorpt_correction_type multi-scan
_exptl_absorpt_process_details
;
CrysAlisPro, Agilent Technologies,
Version 1.171.36.20 (release 27-06-2012 CrysAlis171 .NET)
(compiled Jul 11 2012,15:38:31)
Empirical absorption correction using spherical harmonics,
 implemented in SCALE3 ABSPACK scaling algorithm.
;
_exptl_crystal_colour yellow
_exptl_crystal_density_diffrn 1.546
_exptl_crystal_description unspecified
_exptl_crystal_F_000 2272
_exptl_crystal_preparation Luminescent
_exptl_crystal_recrystallization_method 'Re-crystallisation from solvent: CHCl3'
_exptl_crystal_size_max 0.18
_exptl_crystal_size_mid 0.16
_exptl_crystal_size_min 0.13
_refine_diff_density_max 1.127
_refine_diff_density_min -0.968
_refine_diff_density_rms 0.075
_refine_ls_extinction_coef .
_refine_ls_extinction_method none
_refine_ls_goodness_of_fit_ref 1.007
_refine_ls_hydrogen_treatment constr
_refine_ls_matrix_type full
_refine_ls_number_parameters 632
_refine_ls_number_reflns 19819
_refine_ls_number_restraints 0
_refine_ls_restrained_S_all 1.007
_refine_ls_R_factor_all 0.0713
_refine_ls_R_factor_gt 0.0429
_refine_ls_shift/su_max 0.001
_refine_ls_shift/su_mean 0.000
_refine_ls_structure_factor_coef Fsqd
_refine_ls_weighting_details 'w=1/[\s^2^(Fo^2^)+(0.0496P)^2^+2.9395P] where P=(Fo^2^+2Fc^2^)/3'
_refine_ls_weighting_scheme calc
_refine_ls_wR_factor_gt 0.1015
_refine_ls_wR_factor_ref 0.1167
_reflns_Friedel_coverage 0.000
_reflns_Friedel_fraction_full .
_reflns_Friedel_fraction_max .
_reflns_number_gt 14107
_reflns_number_total 19819
_reflns_threshold_expression 'I > 2\s(I)'
_cod_data_source_file 1000007.cif
_cod_data_source_block PCOD1000007
_cod_original_sg_symbol_H-M 'P 21/c'
_cod_database_code 7234044
_shelx_space_group_comment
;
The symmetry employed for this shelxl refinement is uniquely defined
by the following loop, which should always be used as a source of
symmetry information in preference to the above space-group names.
They are only intended as comments.
;

loop_
_space_group_symop_operation_xyz
'x, y, z'
'-x, y+1/2, -z+1/2'
'-x, -y, -z'
'x, -y-1/2, z-1/2'

loop_
_atom_site_label
_atom_site_type_symbol
_atom_site_fract_x
_atom_site_fract_y
_atom_site_fract_z
_atom_site_U_iso_or_equiv
_atom_site_adp_type
_atom_site_occupancy
_atom_site_site_symmetry_order
_atom_site_calc_flag
_atom_site_refinement_flags_posn
_atom_site_refinement_flags_adp
_atom_site_refinement_flags_occupancy
_atom_site_disorder_assembly
_atom_site_disorder_group
Cl4A Cl 0.04352(3) 0.70119(5) 0.40800(3) 0.03545(14) Uani 0.8037(10) 1 d . . P A 1
Cl5A Cl 0.12150(3) 0.78973(5) 0.52088(3) 0.03498(13) Uani 0.8037(10) 1 d . . P A 1
Cl3A Cl 0.18002(3) 0.78960(6) 0.39504(3) 0.04171(16) Uani 0.8037(10) 1 d . . P A 1
C44A C 0.10333(10) 0.80053(17) 0.43562(11) 0.0195(3) Uani 0.8037(10) 1 d . . P A 1
H44 H 0.0827 0.8745 0.4260 0.023 Uiso 0.8037(10) 1 calc R U P A 1
Cl5B Cl 0.03964(11) 0.7429(2) 0.44673(14) 0.0385(6) Uani 0.1963(10) 1 d . . P A 2
Cl3B Cl 0.18068(11) 0.8195(2) 0.45834(15) 0.0410(6) Uani 0.1963(10) 1 d . . P A 2
Cl4B Cl 0.13430(13) 0.6735(2) 0.35307(11) 0.0391(6) Uani 0.1963(10) 1 d . . P A 2
C44B C 0.1113(4) 0.7823(7) 0.4054(5) 0.0231(16) Uani 0.1963(10) 1 d . . P A 2
H44B H 0.0979 0.8472 0.3775 0.028 Uiso 0.1963(10) 1 calc R U P A 2
Cl12 Cl 0.37308(2) 0.62109(3) 0.16655(2) 0.01862(7) Uani 1 1 d . . . . .
Cl11 Cl 0.45385(2) 0.57721(4) 0.05579(2) 0.03368(10) Uani 1 1 d . . . . .
Cl10 Cl 0.30414(2) 0.56353(4) 0.04135(2) 0.03765(11) Uani 1 1 d . . . . .
C8 C -0.08999(7) 0.56821(10) 0.24767(6) 0.0137(2) Uani 1 1 d . . . . .
O1 O -0.19442(5) 0.60943(8) 0.17803(5) 0.01670(18) Uani 1 1 d . . . . .
C46 C 0.37562(7) 0.63032(11) 0.08060(6) 0.0156(2) Uani 1 1 d . . . . .
H46 H 0.3732 0.7097 0.0682 0.019 Uiso 1 1 calc R U . . .
C21 C 0.08059(6) 0.55062(10) 0.18783(6) 0.0129(2) Uani 1 1 d . . . . .
C17 C 0.15072(7) 0.57906(11) 0.18849(7) 0.0158(2) Uani 1 1 d . . . . .
C2 C -0.08867(7) 0.58476(10) 0.12081(6) 0.0140(2) Uani 1 1 d . . . . .
C7 C -0.16030(7) 0.59259(10) 0.23851(6) 0.0137(2) Uani 1 1 d . . . . .
O2 O -0.01410(5) 0.43862(8) 0.18296(5) 0.01506(17) Uani 1 1 d . . . . .
C13 C 0.05499(6) 0.44258(10) 0.18156(6) 0.0120(2) Uani 1 1 d . . . . .
C1 C -0.15966(7) 0.60386(11) 0.12162(6) 0.0141(2) Uani 1 1 d . . . . .
C15 C 0.17312(7) 0.38565(12) 0.17608(7) 0.0172(2) Uani 1 1 d . . . . .
H15 H 0.2055 0.3279 0.1719 0.021 Uiso 1 1 calc R U . . .
C11 C -0.17555(7) 0.58300(12) 0.35380(7) 0.0188(3) Uani 1 1 d . . . . .
H11 H -0.2043 0.5881 0.3895 0.023 Uiso 1 1 calc R U . . .
C14 C 0.10166(7) 0.35814(11) 0.17603(6) 0.0149(2) Uani 1 1 d . . . . .
H14 H 0.0866 0.2841 0.1723 0.018 Uiso 1 1 calc R U . . .
C6 C -0.20196(7) 0.62031(12) 0.06436(7) 0.0184(2) Uani 1 1 d . . . . .
H6 H -0.2503 0.6319 0.0666 0.022 Uiso 1 1 calc R U . . .
C18 C 0.16545(8) 0.69203(12) 0.19648(8) 0.0230(3) Uani 1 1 d . . . . .
H18 H 0.2118 0.7176 0.1968 0.028 Uiso 1 1 calc R U . . .
C3 C -0.06092(7) 0.58548(12) 0.05897(7) 0.0181(2) Uani 1 1 d . . . . .
H3 H -0.0126 0.5737 0.0565 0.022 Uiso 1 1 calc R U . . .
C20 C 0.04284(8) 0.72873(12) 0.20260(8) 0.0209(3) Uani 1 1 d . . . . .
H20 H 0.0067 0.7800 0.2079 0.025 Uiso 1 1 calc R U . . .
N1 N 0.02807(6) 0.62314(9) 0.19405(6) 0.01397(19) Uani 1 1 d . . . . .
C9 C -0.06401(7) 0.55102(12) 0.31252(7) 0.0171(2) Uani 1 1 d . . . . .
H9 H -0.0164 0.5337 0.3207 0.021 Uiso 1 1 calc R U . . .
C5 C -0.17275(8) 0.61957(12) 0.00461(7) 0.0207(3) Uani 1 1 d . . . . .
H5 H -0.2011 0.6305 -0.0344 0.025 Uiso 1 1 calc R U . . .
C16 C 0.19789(7) 0.49127(12) 0.18183(7) 0.0179(2) Uani 1 1 d . . . . .
H16 H 0.2461 0.5053 0.1813 0.022 Uiso 1 1 calc R U . . .
C12 C -0.20335(7) 0.60006(11) 0.29055(7) 0.0169(2) Uani 1 1 d . . . . .
H12 H -0.2511 0.6166 0.2826 0.020 Uiso 1 1 calc R U . . .
C19 C 0.11197(8) 0.76493(12) 0.20383(9) 0.0261(3) Uani 1 1 d . . . . .
H19 H 0.1220 0.8407 0.2098 0.031 Uiso 1 1 calc R U . . .
C4 C -0.10164(8) 0.60286(12) 0.00152(7) 0.0210(3) Uani 1 1 d . . . . .
H4 H -0.0813 0.6034 -0.0394 0.025 Uiso 1 1 calc R U . . .
C10 C -0.10561(8) 0.55845(12) 0.36505(7) 0.0197(3) Uani 1 1 d . . . . .
H10 H -0.0864 0.5468 0.4083 0.024 Uiso 1 1 calc R U . . .
B1 B -0.04424(7) 0.55468(12) 0.18669(7) 0.0132(2) Uani 1 1 d . . . . .
Cl1 Cl 0.12112(2) 0.38389(3) 0.33629(2) 0.02285(7) Uani 1 1 d . . . . .
Cl2 Cl 0.03161(2) 0.39998(4) 0.44392(2) 0.02787(8) Uani 1 1 d . . . . .
Cl13 Cl 0.17653(2) 0.45805(4) 0.46350(2) 0.03303(10) Uani 1 1 d . . . . .
C43 C 0.11579(7) 0.37162(12) 0.42176(6) 0.0162(2) Uani 1 1 d . . . . .
H43 H 0.1272 0.2941 0.4344 0.019 Uiso 1 1 calc R U . . .
Cl8 Cl 0.31831(2) 0.18195(4) 0.03557(3) 0.03969(11) Uani 1 1 d . . . . .
Cl7 Cl 0.46000(2) 0.25486(5) 0.04834(3) 0.04317(12) Uani 1 1 d . . . . .
Cl9 Cl 0.36629(3) 0.31585(5) 0.14572(2) 0.04123(12) Uani 1 1 d . . . . .
C45 C 0.38904(8) 0.21299(13) 0.08990(8) 0.0247(3) Uani 1 1 d . . . . .
H45 H 0.4022 0.1452 0.1152 0.030 Uiso 1 1 calc R U . . .
C23 C 0.40854(6) 0.91734(10) 0.12173(6) 0.0128(2) Uani 1 1 d . . . . .
C42 C 0.58104(6) 0.94572(10) 0.18156(6) 0.0119(2) Uani 1 1 d . . . . .
C27 C 0.29292(7) 0.87883(11) 0.07025(7) 0.0166(2) Uani 1 1 d . . . . .
H27 H 0.2451 0.8654 0.0746 0.020 Uiso 1 1 calc R U . . .
O3 O 0.30618(5) 0.89122(8) 0.18377(5) 0.01530(18) Uani 1 1 d . . . . .
O4 O 0.48725(5) 1.05846(8) 0.18421(5) 0.01363(17) Uani 1 1 d . . . . .
N2 N 0.52852(5) 0.87297(9) 0.18735(5) 0.01224(19) Uani 1 1 d . . . . .
C40 C 0.60261(7) 1.13889(11) 0.17541(6) 0.0144(2) Uani 1 1 d . . . . .
H40 H 0.5878 1.2132 0.1746 0.017 Uiso 1 1 calc R U . . .
C22 C 0.33799(6) 0.89700(10) 0.12567(6) 0.0129(2) Uani 1 1 d . . . . .
C26 C 0.31929(7) 0.88074(12) 0.00901(7) 0.0191(3) Uani 1 1 d . . . . .
H26 H 0.2893 0.8686 -0.0289 0.023 Uiso 1 1 calc R U . . .
C37 C 0.65080(7) 0.91667(11) 0.17784(6) 0.0148(2) Uani 1 1 d . . . . .
C24 C 0.43281(7) 0.91850(12) 0.05847(6) 0.0171(2) Uani 1 1 d . . . . .
H24 H 0.4805 0.9322 0.0538 0.021 Uiso 1 1 calc R U . . .
C25 C 0.38966(8) 0.90044(13) 0.00278(7) 0.0201(3) Uani 1 1 d . . . . .
H25 H 0.4078 0.9015 -0.0391 0.024 Uiso 1 1 calc R U . . .
C28 C 0.34334(6) 0.90661(10) 0.24298(6) 0.0126(2) Uani 1 1 d . . . . .
C30 C 0.44423(7) 0.93902(11) 0.31319(6) 0.0156(2) Uani 1 1 d . . . . .
H30 H 0.4926 0.9518 0.3195 0.019 Uiso 1 1 calc R U . . .
C31 C 0.40510(7) 0.93357(12) 0.36747(6) 0.0177(2) Uani 1 1 d . . . . .
H31 H 0.4267 0.9416 0.4101 0.021 Uiso 1 1 calc R U . . .
C34 C 0.54289(7) 0.76644(11) 0.19018(7) 0.0172(2) Uani 1 1 d . . . . .
H34 H 0.5067 0.7149 0.1948 0.021 Uiso 1 1 calc R U . . .
C32 C 0.33398(7) 0.91622(12) 0.35897(7) 0.0183(2) Uani 1 1 d . . . . .
H32 H 0.3068 0.9139 0.3958 0.022 Uiso 1 1 calc R U . . .
C36 C 0.66483(7) 0.80269(12) 0.17991(7) 0.0189(3) Uani 1 1 d . . . . .
H36 H 0.7108 0.7768 0.1769 0.023 Uiso 1 1 calc R U . . .
C29 C 0.41454(6) 0.92629(10) 0.24912(6) 0.0123(2) Uani 1 1 d . . . . .
C41 C 0.55598(6) 1.05425(10) 0.18009(6) 0.0121(2) Uani 1 1 d . . . . .
C33 C 0.30282(7) 0.90227(11) 0.29662(7) 0.0160(2) Uani 1 1 d . . . . .
H33 H 0.2544 0.8899 0.2906 0.019 Uiso 1 1 calc R U . . .
B2 B 0.45665(7) 0.94270(12) 0.18615(7) 0.0124(2) Uani 1 1 d . . . . .
C39 C 0.67364(7) 1.11100(12) 0.17178(7) 0.0169(2) Uani 1 1 d . . . . .
H39 H 0.7061 1.1689 0.1687 0.020 Uiso 1 1 calc R U . . .
C35 C 0.61146(7) 0.72931(12) 0.18634(7) 0.0199(3) Uani 1 1 d . . . . .
H35 H 0.6210 0.6529 0.1882 0.024 Uiso 1 1 calc R U . . .
C38 C 0.69803(7) 1.00451(12) 0.17252(7) 0.0175(2) Uani 1 1 d . . . . .
H38 H 0.7460 0.9903 0.1695 0.021 Uiso 1 1 calc R U . . .

loop_
_atom_site_aniso_label
_atom_site_aniso_U_11
_atom_site_aniso_U_22
_atom_site_aniso_U_33
_atom_site_aniso_U_23
_atom_site_aniso_U_13
_atom_site_aniso_U_12
Cl4A 0.0309(3) 0.0337(3) 0.0401(3) 0.0110(2) -0.0095(2) -0.0163(2)
Cl5A 0.0321(3) 0.0474(3) 0.0251(2) -0.0013(2) -0.00043(19) 0.0040(2)
Cl3A 0.0231(2) 0.0627(4) 0.0410(3) 0.0043(3) 0.0150(2) -0.0024(2)
C44A 0.0140(7) 0.0203(9) 0.0244(10) 0.0031(8) 0.0021(7) -0.0011(6)
Cl5B 0.0220(9) 0.0455(14) 0.0498(15) -0.0082(11) 0.0157(9) -0.0105(9)
Cl3B 0.0216(9) 0.0302(11) 0.0695(18) -0.0042(11) -0.0104(10) -0.0033(8)
Cl4B 0.0396(12) 0.0512(15) 0.0269(10) -0.0011(10) 0.0053(9) 0.0189(11)
C44B 0.019(3) 0.018(4) 0.033(5) 0.013(3) 0.006(3) 0.006(3)
Cl12 0.01920(14) 0.02415(16) 0.01267(13) -0.00102(11) 0.00213(10) -0.00454(12)
Cl11 0.02959(19) 0.0529(3) 0.01947(17) 0.00606(17) 0.00830(14) 0.02074(18)
Cl10 0.0367(2) 0.0557(3) 0.01924(17) 0.00234(17) -0.00786(15) -0.0236(2)
C8 0.0147(5) 0.0120(5) 0.0142(5) 0.0000(4) 0.0005(4) 0.0006(4)
O1 0.0123(4) 0.0230(5) 0.0147(4) 0.0029(4) 0.0001(3) -0.0009(4)
C46 0.0159(5) 0.0182(6) 0.0125(5) 0.0008(4) 0.0002(4) -0.0002(5)
C21 0.0136(5) 0.0123(5) 0.0126(5) 0.0001(4) 0.0006(4) -0.0001(4)
C17 0.0130(5) 0.0169(6) 0.0175(6) 0.0014(5) 0.0000(4) -0.0019(4)
C2 0.0153(5) 0.0122(5) 0.0142(5) -0.0016(4) -0.0007(4) -0.0006(4)
C7 0.0143(5) 0.0123(5) 0.0142(5) 0.0014(4) -0.0003(4) -0.0016(4)
O2 0.0124(4) 0.0111(4) 0.0217(5) -0.0009(3) 0.0020(3) 0.0001(3)
C13 0.0127(5) 0.0118(5) 0.0115(5) 0.0002(4) 0.0010(4) -0.0003(4)
C1 0.0147(5) 0.0133(5) 0.0141(5) 0.0005(4) -0.0001(4) -0.0022(4)
C15 0.0165(6) 0.0183(6) 0.0170(6) 0.0006(5) 0.0031(4) 0.0033(5)
C11 0.0211(6) 0.0192(6) 0.0166(6) 0.0004(5) 0.0054(5) -0.0016(5)
C14 0.0161(5) 0.0135(5) 0.0151(5) 0.0001(4) 0.0021(4) 0.0022(4)
C6 0.0173(6) 0.0199(6) 0.0171(6) 0.0009(5) -0.0046(5) -0.0033(5)
C18 0.0167(6) 0.0189(6) 0.0327(8) 0.0006(6) -0.0026(5) -0.0046(5)
C3 0.0200(6) 0.0184(6) 0.0159(6) -0.0026(5) 0.0017(5) 0.0015(5)
C20 0.0188(6) 0.0125(6) 0.0308(7) -0.0023(5) -0.0034(5) 0.0006(5)
N1 0.0137(5) 0.0112(5) 0.0167(5) -0.0013(4) -0.0015(4) 0.0000(4)
C9 0.0179(6) 0.0183(6) 0.0150(6) 0.0003(5) -0.0007(4) 0.0030(5)
C5 0.0256(7) 0.0207(6) 0.0150(6) -0.0005(5) -0.0047(5) -0.0017(5)
C16 0.0125(5) 0.0208(6) 0.0206(6) 0.0007(5) 0.0019(5) 0.0001(5)
C12 0.0138(5) 0.0179(6) 0.0191(6) 0.0011(5) 0.0028(4) -0.0015(5)
C19 0.0203(6) 0.0136(6) 0.0434(9) -0.0018(6) -0.0051(6) -0.0042(5)
C4 0.0276(7) 0.0221(7) 0.0133(6) -0.0024(5) 0.0014(5) -0.0001(5)
C10 0.0235(6) 0.0202(6) 0.0154(6) 0.0010(5) 0.0008(5) 0.0018(5)
B1 0.0122(5) 0.0110(6) 0.0162(6) -0.0007(5) -0.0002(5) -0.0002(5)
Cl1 0.02233(15) 0.03294(19) 0.01340(14) 0.00014(13) 0.00199(11) -0.00857(14)
Cl2 0.02013(16) 0.0387(2) 0.02543(18) 0.00183(15) 0.00676(13) 0.00739(15)
Cl13 0.0320(2) 0.0466(3) 0.01962(17) -0.00292(16) -0.00446(14) -0.01651(18)
C43 0.0162(5) 0.0183(6) 0.0142(5) 0.0008(5) 0.0014(4) 0.0004(5)
Cl8 0.02245(18) 0.0403(2) 0.0551(3) -0.0024(2) -0.00677(18) -0.00378(17)
Cl7 0.02523(19) 0.0520(3) 0.0545(3) -0.0122(2) 0.01894(19) -0.01121(19)
Cl9 0.0359(2) 0.0559(3) 0.0326(2) -0.0049(2) 0.00774(18) 0.0099(2)
C45 0.0160(6) 0.0218(7) 0.0362(8) 0.0090(6) 0.0007(6) 0.0015(5)
C23 0.0138(5) 0.0125(5) 0.0122(5) 0.0004(4) 0.0008(4) 0.0004(4)
C42 0.0119(5) 0.0122(5) 0.0116(5) -0.0003(4) 0.0010(4) -0.0002(4)
C27 0.0140(5) 0.0188(6) 0.0166(6) -0.0005(5) -0.0025(4) 0.0020(5)
O3 0.0112(4) 0.0222(5) 0.0125(4) -0.0014(3) 0.0005(3) 0.0007(3)
O4 0.0111(4) 0.0116(4) 0.0183(4) 0.0007(3) 0.0019(3) 0.0009(3)
N2 0.0122(4) 0.0112(4) 0.0133(5) -0.0004(4) 0.0004(4) -0.0002(4)
C40 0.0161(5) 0.0141(5) 0.0133(5) 0.0004(4) 0.0021(4) -0.0027(4)
C22 0.0134(5) 0.0132(5) 0.0120(5) 0.0001(4) 0.0006(4) 0.0022(4)
C26 0.0214(6) 0.0210(6) 0.0140(6) -0.0010(5) -0.0048(5) 0.0033(5)
C37 0.0127(5) 0.0173(6) 0.0144(5) -0.0007(4) 0.0013(4) 0.0021(4)
C24 0.0175(6) 0.0209(6) 0.0131(5) 0.0004(5) 0.0020(4) -0.0009(5)
C25 0.0227(6) 0.0254(7) 0.0120(5) 0.0002(5) 0.0009(5) 0.0014(5)
C28 0.0127(5) 0.0124(5) 0.0126(5) -0.0003(4) 0.0006(4) 0.0007(4)
C30 0.0171(5) 0.0163(6) 0.0132(5) -0.0002(4) -0.0008(4) -0.0016(5)
C31 0.0232(6) 0.0179(6) 0.0121(5) -0.0007(5) 0.0009(5) -0.0013(5)
C34 0.0168(6) 0.0128(5) 0.0218(6) -0.0009(5) -0.0005(5) 0.0005(5)
C32 0.0218(6) 0.0190(6) 0.0147(6) -0.0003(5) 0.0054(5) 0.0012(5)
C36 0.0150(5) 0.0190(6) 0.0227(6) -0.0019(5) 0.0009(5) 0.0053(5)
C29 0.0132(5) 0.0106(5) 0.0130(5) 0.0003(4) 0.0005(4) 0.0000(4)
C41 0.0128(5) 0.0133(5) 0.0104(5) -0.0006(4) 0.0010(4) 0.0005(4)
C33 0.0146(5) 0.0177(6) 0.0160(6) 0.0010(5) 0.0040(4) 0.0018(5)
B2 0.0106(5) 0.0124(6) 0.0140(6) 0.0002(5) 0.0002(4) 0.0004(5)
C39 0.0152(5) 0.0194(6) 0.0164(6) -0.0004(5) 0.0030(4) -0.0046(5)
C35 0.0187(6) 0.0140(6) 0.0270(7) -0.0017(5) 0.0000(5) 0.0045(5)
C38 0.0118(5) 0.0228(6) 0.0181(6) -0.0010(5) 0.0030(4) -0.0015(5)

loop_
_atom_type_symbol
_atom_type_description
_atom_type_scat_dispersion_real
_atom_type_scat_dispersion_imag
_atom_type_scat_source
C C 0.0033 0.0016 'International Tables Vol C Tables 4.2.6.8 and 6.1.1.4'
H H 0.0000 0.0000 'International Tables Vol C Tables 4.2.6.8 and 6.1.1.4'
B B 0.0013 0.0007 'International Tables Vol C Tables 4.2.6.8 and 6.1.1.4'
N N 0.0061 0.0033 'International Tables Vol C Tables 4.2.6.8 and 6.1.1.4'
O O 0.0106 0.0060 'International Tables Vol C Tables 4.2.6.8 and 6.1.1.4'
Cl Cl 0.1484 0.1585 'International Tables Vol C Tables 4.2.6.8 and 6.1.1.4'

loop_
_geom_angle_atom_site_label_1
_geom_angle_atom_site_label_2
_geom_angle_atom_site_label_3
_geom_angle
_geom_angle_site_symmetry_1
_geom_angle_site_symmetry_3
Cl4A C44A Cl3A 110.94(13) . .
Cl4A C44A Cl5A 110.76(11) . .
Cl3A C44A Cl5A 110.19(11) . .
Cl4A C44A H44 108.3 . .
Cl3A C44A H44 108.3 . .
Cl5A C44A H44 108.3 . .
Cl3B C44B Cl5B 112.1(6) . .
Cl3B C44B Cl4B 111.0(5) . .
Cl5B C44B Cl4B 109.2(5) . .
Cl3B C44B H44B 108.2 . .
Cl5B C44B H44B 108.2 . .
Cl4B C44B H44B 108.2 . .
C7 C8 C9 116.37(12) . .
C7 C8 B1 120.42(11) . .
C9 C8 B1 123.12(12) . .
C1 O1 C7 121.04(10) . .
Cl11 C46 Cl10 111.44(8) . .
Cl11 C46 Cl12 110.30(7) . .
Cl10 C46 Cl12 110.77(7) . .
Cl11 C46 H46 108.1 . .
Cl10 C46 H46 108.1 . .
Cl12 C46 H46 108.1 . .
N1 C21 C17 124.65(12) . .
N1 C21 C13 110.82(11) . .
C17 C21 C13 124.53(12) . .
C21 C17 C18 115.48(12) . .
C21 C17 C16 116.22(12) . .
C18 C17 C16 128.30(13) . .
C1 C2 C3 116.35(12) . .
C1 C2 B1 120.28(11) . .
C3 C2 B1 123.19(12) . .
O1 C7 C8 123.87(11) . .
O1 C7 C12 113.69(11) . .
C8 C7 C12 122.43(12) . .
C13 O2 B1 110.55(10) . .
O2 C13 C14 129.41(12) . .
O2 C13 C21 112.14(11) . .
C14 C13 C21 118.45(11) . .
O1 C1 C2 123.66(12) . .
O1 C1 C6 113.97(12) . .
C2 C1 C6 122.37(12) . .
C16 C15 C14 123.61(12) . .
C16 C15 H15 118.2 . .
C14 C15 H15 118.2 . .
C12 C11 C10 120.04(13) . .
C12 C11 H11 120.0 . .
C10 C11 H11 120.0 . .
C13 C14 C15 117.78(12) . .
C13 C14 H14 121.1 . .
C15 C14 H14 121.1 . .
C5 C6 C1 119.44(13) . .
C5 C6 H6 120.3 . .
C1 C6 H6 120.3 . .
C19 C18 C17 119.54(13) . .
C19 C18 H18 120.2 . .
C17 C18 H18 120.2 . .
C4 C3 C2 122.38(13) . .
C4 C3 H3 118.8 . .
C2 C3 H3 118.8 . .
N1 C20 C19 120.17(13) . .
N1 C20 H20 119.9 . .
C19 C20 H20 119.9 . .
C20 N1 C21 119.14(12) . .
C20 N1 B1 133.28(11) . .
C21 N1 B1 107.55(10) . .
C10 C9 C8 122.29(13) . .
C10 C9 H9 118.9 . .
C8 C9 H9 118.9 . .
C6 C5 C4 120.19(13) . .
C6 C5 H5 119.9 . .
C4 C5 H5 119.9 . .
C15 C16 C17 119.41(12) . .
C15 C16 H16 120.3 . .
C17 C16 H16 120.3 . .
C11 C12 C7 119.34(12) . .
C11 C12 H12 120.3 . .
C7 C12 H12 120.3 . .
C18 C19 C20 121.00(14) . .
C18 C19 H19 119.5 . .
C20 C19 H19 119.5 . .
C3 C4 C5 119.26(13) . .
C3 C4 H4 120.4 . .
C5 C4 H4 120.4 . .
C9 C10 C11 119.52(13) . .
C9 C10 H10 120.2 . .
C11 C10 H10 120.2 . .
O2 B1 C8 111.64(11) . .
O2 B1 C2 110.79(10) . .
C8 B1 C2 110.24(11) . .
O2 B1 N1 98.63(9) . .
C8 B1 N1 113.23(11) . .
C2 B1 N1 111.88(10) . .
Cl2 C43 Cl13 110.99(8) . .
Cl2 C43 Cl1 110.86(7) . .
Cl13 C43 Cl1 110.55(7) . .
Cl2 C43 H43 108.1 . .
Cl13 C43 H43 108.1 . .
Cl1 C43 H43 108.1 . .
Cl7 C45 Cl8 111.18(10) . .
Cl7 C45 Cl9 110.29(9) . .
Cl8 C45 Cl9 110.32(8) . .
Cl7 C45 H45 108.3 . .
Cl8 C45 H45 108.3 . .
Cl9 C45 H45 108.3 . .
C22 C23 C24 116.24(12) . .
C22 C23 B2 120.40(11) . .
C24 C23 B2 123.30(11) . .
N2 C42 C37 124.59(12) . .
N2 C42 C41 110.85(11) . .
C37 C42 C41 124.55(12) . .
C26 C27 C22 118.99(12) . .
C26 C27 H27 120.5 . .
C22 C27 H27 120.5 . .
C22 O3 C28 121.07(10) . .
C41 O4 B2 110.71(9) . .
C34 N2 C42 119.06(11) . .
C34 N2 B2 133.37(11) . .
C42 N2 B2 107.51(10) . .
C41 C40 C39 117.66(12) . .
C41 C40 H40 121.2 . .
C39 C40 H40 121.2 . .
O3 C22 C23 123.62(11) . .
O3 C22 C27 113.75(11) . .
C23 C22 C27 122.62(12) . .
C27 C26 C25 120.34(13) . .
C27 C26 H26 119.8 . .
C25 C26 H26 119.8 . .
C42 C37 C36 115.44(12) . .
C42 C37 C38 116.21(12) . .
C36 C37 C38 128.35(12) . .
C25 C24 C23 122.52(13) . .
C25 C24 H24 118.7 . .
C23 C24 H24 118.7 . .
C24 C25 C26 119.29(13) . .
C24 C25 H25 120.4 . .
C26 C25 H25 120.4 . .
O3 C28 C33 113.64(11) . .
O3 C28 C29 123.74(11) . .
C33 C28 C29 122.61(12) . .
C31 C30 C29 122.18(12) . .
C31 C30 H30 118.9 . .
C29 C30 H30 118.9 . .
C30 C31 C32 119.60(13) . .
C30 C31 H31 120.2 . .
C32 C31 H31 120.2 . .
N2 C34 C35 120.44(13) . .
N2 C34 H34 119.8 . .
C35 C34 H34 119.8 . .
C33 C32 C31 119.98(12) . .
C33 C32 H32 120.0 . .
C31 C32 H32 120.0 . .
C35 C36 C37 119.72(12) . .
C35 C36 H36 120.1 . .
C37 C36 H36 120.1 . .
C28 C29 C30 116.27(11) . .
C28 C29 B2 120.39(11) . .
C30 C29 B2 123.14(11) . .
O4 C41 C40 129.29(12) . .
O4 C41 C42 112.12(11) . .
C40 C41 C42 118.58(11) . .
C32 C33 C28 119.34(12) . .
C32 C33 H33 120.3 . .
C28 C33 H33 120.3 . .
O4 B2 C29 110.98(10) . .
O4 B2 C23 111.25(10) . .
C29 B2 C23 110.31(10) . .
O4 B2 N2 98.61(9) . .
C29 B2 N2 113.99(10) . .
C23 B2 N2 111.24(10) . .
C38 C39 C40 123.69(12) . .
C38 C39 H39 118.2 . .
C40 C39 H39 118.2 . .
C36 C35 C34 120.74(13) . .
C36 C35 H35 119.6 . .
C34 C35 H35 119.6 . .
C39 C38 C37 119.30(12) . .
C39 C38 H38 120.3 . .
C37 C38 H38 120.3 . .

loop_
_geom_bond_atom_site_label_1
_geom_bond_atom_site_label_2
_geom_bond_distance
_geom_bond_site_symmetry_2
Cl4A C44A 1.744(2) .
Cl5A C44A 1.766(2) .
Cl3A C44A 1.754(2) .
C44A H44 1.0000 .
Cl5B C44B 1.740(9) .
Cl3B C44B 1.732(10) .
Cl4B C44B 1.780(11) .
C44B H44B 1.0000 .
Cl12 C46 1.7706(13) .
Cl11 C46 1.7529(14) .
Cl10 C46 1.7541(14) .
C8 C7 1.3933(18) .
C8 C9 1.4064(18) .
C8 B1 1.5882(19) .
O1 C1 1.3781(16) .
O1 C7 1.3817(16) .
C46 H46 1.0000 .
C21 N1 1.3594(16) .
C21 C17 1.4001(17) .
C21 C13 1.4098(17) .
C17 C18 1.413(2) .
C17 C16 1.4189(19) .
C2 C1 1.3947(18) .
C2 C3 1.4099(18) .
C2 B1 1.5957(19) .
C7 C12 1.3999(18) .
O2 C13 1.3402(15) .
O2 B1 1.5339(17) .
C13 C14 1.3791(17) .
C1 C6 1.4010(18) .
C15 C16 1.376(2) .
C15 C14 1.4229(19) .
C15 H15 0.9500 .
C11 C12 1.387(2) .
C11 C10 1.391(2) .
C11 H11 0.9500 .
C14 H14 0.9500 .
C6 C5 1.383(2) .
C6 H6 0.9500 .
C18 C19 1.380(2) .
C18 H18 0.9500 .
C3 C4 1.390(2) .
C3 H3 0.9500 .
C20 N1 1.3274(17) .
C20 C19 1.407(2) .
C20 H20 0.9500 .
N1 B1 1.6277(18) .
C9 C10 1.3902(19) .
C9 H9 0.9500 .
C5 C4 1.397(2) .
C5 H5 0.9500 .
C16 H16 0.9500 .
C12 H12 0.9500 .
C19 H19 0.9500 .
C4 H4 0.9500 .
C10 H10 0.9500 .
Cl1 C43 1.7694(13) .
Cl2 C43 1.7546(14) .
Cl13 C43 1.7582(14) .
C43 H43 1.0000 .
Cl8 C45 1.7484(17) .
Cl7 C45 1.7403(16) .
Cl9 C45 1.7729(18) .
C45 H45 1.0000 .
C23 C22 1.3955(17) .
C23 C24 1.4090(18) .
C23 B2 1.5955(19) .
C42 N2 1.3599(16) .
C42 C37 1.4027(17) .
C42 C41 1.4084(17) .
C27 C26 1.3870(19) .
C27 C22 1.4039(18) .
C27 H27 0.9500 .
O3 C22 1.3789(15) .
O3 C28 1.3828(15) .
O4 C41 1.3394(15) .
O4 B2 1.5317(17) .
N2 C34 1.3283(17) .
N2 B2 1.6289(17) .
C40 C41 1.3782(18) .
C40 C39 1.4227(18) .
C40 H40 0.9500 .
C26 C25 1.397(2) .
C26 H26 0.9500 .
C37 C36 1.4156(19) .
C37 C38 1.4167(19) .
C24 C25 1.387(2) .
C24 H24 0.9500 .
C25 H25 0.9500 .
C28 C33 1.3938(17) .
C28 C29 1.3960(17) .
C30 C31 1.3889(18) .
C30 C29 1.4078(18) .
C30 H30 0.9500 .
C31 C32 1.392(2) .
C31 H31 0.9500 .
C34 C35 1.4092(19) .
C34 H34 0.9500 .
C32 C33 1.388(2) .
C32 H32 0.9500 .
C36 C35 1.379(2) .
C36 H36 0.9500 .
C29 B2 1.5849(19) .
C33 H33 0.9500 .
C39 C38 1.381(2) .
C39 H39 0.9500 .
C35 H35 0.9500 .
C38 H38 0.9500 .
